data_1512316
loop_
_publ_author_name
'Chi, Xiaodong'
'Xue, Min'
'Yao, Yong'
'Huang, Feihe'

_publ_section_title
;
 Redox-Responsive Complexation between a Pillar[5]arene with Mono(ethylene
 oxide) Substituents and Paraquat
;
_journal_issue 18
_journal_name_full 'Organic Letters'
_journal_page_first 4722
_journal_paper_doi 10.1021/ol402048n
_journal_volume 15
_journal_year 2013
_chemical_formula_moiety 'C65 H90 O20, C12 H14 N2, 2(F6 P) '
_chemical_formula_sum 'C77 H104 F12 N2 O20 P2'
_chemical_formula_weight 1667.56
_chemical_name_systematic
; 
 ? 
;
_space_group_IT_number 2
_symmetry_cell_setting triclinic
_symmetry_space_group_name_Hall '-P 1'
_symmetry_space_group_name_H-M 'P -1'
_atom_sites_solution_hydrogens geom
_atom_sites_solution_primary direct
_atom_sites_solution_secondary difmap
_audit_creation_method SHELXL-97
_cell_angle_alpha 66.042(4)
_cell_angle_beta 71.703(4)
_cell_angle_gamma 73.615(4)
_cell_formula_units_Z 2
_cell_length_a 12.7231(6)
_cell_length_b 18.9237(8)
_cell_length_c 19.2705(8)
_cell_measurement_reflns_used 9815
_cell_measurement_temperature 170(2)
_cell_measurement_theta_max 67.4219
_cell_measurement_theta_min 2.9503
_cell_volume 3961.2(3)
_computing_cell_refinement 'CrysAlis PRO (Agilent Technologies, 2011)'
_computing_data_collection 'CrysAlis PRO'
_computing_data_reduction 'CrysAlis PRO'
_computing_molecular_graphics 'OLEX2 (Dolomanov et al., 2009)'
_computing_publication_material OLEX2
_computing_structure_refinement 'SHELXL-97 (Sheldrick, 2008)'
_computing_structure_solution 'SHELXS-97 (Sheldrick, 2008)'
_diffrn_ambient_temperature 170(2)
_diffrn_detector_area_resol_mean 10.3592
_diffrn_measured_fraction_theta_full 0.971
_diffrn_measured_fraction_theta_max 0.971
_diffrn_measurement_device_type 'Xcalibur, Atlas, Gemini ultra'
_diffrn_measurement_method '\w scans'
_diffrn_radiation_monochromator graphite
_diffrn_radiation_source 'fine-focus sealed tube'
_diffrn_radiation_type CuK\a
_diffrn_radiation_wavelength 1.54184
_diffrn_reflns_av_R_equivalents 0.0308
_diffrn_reflns_av_sigmaI/netI 0.0402
_diffrn_reflns_limit_h_max 9
_diffrn_reflns_limit_h_min -15
_diffrn_reflns_limit_k_max 22
_diffrn_reflns_limit_k_min -22
_diffrn_reflns_limit_l_max 21
_diffrn_reflns_limit_l_min -22
_diffrn_reflns_number 25542
_diffrn_reflns_theta_full 67.54
_diffrn_reflns_theta_max 67.54
_diffrn_reflns_theta_min 2.95
_exptl_absorpt_coefficient_mu 1.371
_exptl_absorpt_correction_T_max 0.6838
_exptl_absorpt_correction_T_min 0.6239
_exptl_absorpt_correction_type multi-scan
_exptl_absorpt_process_details
;
CrysAlis PRO (Agilent Technologies, 2011) 
;
_exptl_crystal_colour yellow
_exptl_crystal_density_diffrn 1.398
_exptl_crystal_density_method 'not measured'
_exptl_crystal_description block
_exptl_crystal_F_000 1756
_exptl_crystal_size_max 0.38
_exptl_crystal_size_mid 0.36
_exptl_crystal_size_min 0.30
_refine_diff_density_max 0.511
_refine_diff_density_min -0.382
_refine_diff_density_rms 0.053
_refine_ls_extinction_method none
_refine_ls_goodness_of_fit_ref 1.022
_refine_ls_hydrogen_treatment mixed
_refine_ls_matrix_type full
_refine_ls_number_parameters 1030
_refine_ls_number_reflns 13883
_refine_ls_number_restraints 0
_refine_ls_restrained_S_all 1.022
_refine_ls_R_factor_all 0.0565
_refine_ls_R_factor_gt 0.0440
_refine_ls_shift/su_max 0.001
_refine_ls_shift/su_mean 0.000
_refine_ls_structure_factor_coef Fsqd
_refine_ls_weighting_details 'calc w=1/[\s^2^(Fo^2^)+(0.0526P)^2^+1.3656P] where P=(Fo^2^+2Fc^2^)/3'
_refine_ls_weighting_scheme calc
_refine_ls_wR_factor_gt 0.1066
_refine_ls_wR_factor_ref 0.1163
_reflns_number_gt 11163
_reflns_number_total 13883
_reflns_threshold_expression >2sigma(I)
_cod_data_source_file ol402048n_si_002.cif
_cod_data_source_block 1+3
_cod_depositor_comments
;
The following automatic conversions were performed:

'_symmetry_cell_setting' value 'Triclinic' changed to 'triclinic'
according to /home/saulius/struct/CIF-dictionaries/cif_core.dic
dictionary named 'cif_core.dic' version 2.4.2 from 2011-04-26.

Automatic conversion script
Id: cif_fix_values 1891 2012-01-12 08:04:46Z andrius 
;
_cod_database_code 1512316

loop_
_symmetry_equiv_pos_as_xyz
'x, y, z'
'-x, -y, -z'

loop_
_atom_site_label
_atom_site_type_symbol
_atom_site_fract_x
_atom_site_fract_y
_atom_site_fract_z
_atom_site_U_iso_or_equiv
_atom_site_adp_type
_atom_site_occupancy
_atom_site_symmetry_multiplicity
_atom_site_calc_flag
_atom_site_refinement_flags
P1 P 0.92077(5) 0.63990(3) 0.32816(3) 0.03794(14) Uani 1 1 d .
P2 P 0.55215(4) 0.18852(3) -0.13843(3) 0.03252(13) Uani 1 1 d .
F1 F 0.82451(15) 0.60890(11) 0.40365(9) 0.0680(5) Uani 1 1 d .
F2 F 1.00141(17) 0.55915(10) 0.35797(12) 0.0825(6) Uani 1 1 d .
F3 F 1.01375(15) 0.67204(12) 0.25292(10) 0.0836(6) Uani 1 1 d .
F4 F 0.83876(14) 0.72041(9) 0.29815(12) 0.0752(5) Uani 1 1 d .
F5 F 0.96328(17) 0.67531(11) 0.37392(11) 0.0764(5) Uani 1 1 d .
F6 F 0.8742(2) 0.60391(11) 0.28458(10) 0.0823(6) Uani 1 1 d .
F7 F 0.58366(15) 0.12197(8) -0.17577(9) 0.0601(4) Uani 1 1 d .
F8 F 0.47086(13) 0.13817(10) -0.06495(8) 0.0565(4) Uani 1 1 d .
F9 F 0.65336(13) 0.14714(12) -0.09619(9) 0.0713(5) Uani 1 1 d .
F10 F 0.52024(15) 0.25540(11) -0.10189(10) 0.0679(5) Uani 1 1 d .
F11 F 0.45160(13) 0.22981(9) -0.18166(10) 0.0603(4) Uani 1 1 d .
F12 F 0.63327(13) 0.23938(9) -0.21260(8) 0.0552(4) Uani 1 1 d .
O1 O 0.76118(12) 0.30836(10) -0.00582(9) 0.0404(4) Uani 1 1 d .
O2 O 0.86327(15) 0.15277(10) -0.01686(9) 0.0460(4) Uani 1 1 d .
O3 O 0.69349(12) 0.49955(9) 0.16344(10) 0.0399(4) Uani 1 1 d .
O4 O 0.59340(15) 0.52411(10) 0.31287(11) 0.0493(4) Uani 1 1 d .
O5 O 1.09682(12) 0.33054(9) 0.08695(8) 0.0362(3) Uani 1 1 d .
O6 O 1.14686(13) 0.26927(10) -0.03316(9) 0.0442(4) Uani 1 1 d .
O7 O 0.91428(12) 0.34234(8) 0.38324(8) 0.0323(3) Uani 1 1 d .
O8 O 0.75014(14) 0.36495(10) 0.52067(9) 0.0459(4) Uani 1 1 d .
O9 O 1.11604(11) 0.09381(8) 0.31422(8) 0.0295(3) Uani 1 1 d .
O10 O 1.20255(12) 0.07125(9) 0.16240(8) 0.0369(3) Uani 1 1 d .
O11 O 0.73224(11) 0.12276(8) 0.54322(8) 0.0294(3) Uani 1 1 d .
O12 O 0.52418(13) 0.22475(10) 0.59397(9) 0.0438(4) Uani 1 1 d .
O13 O 0.79627(12) -0.04296(9) 0.36109(9) 0.0342(3) Uani 1 1 d .
O14 O 1.01153(12) -0.08597(9) 0.26171(10) 0.0420(4) Uani 1 1 d .
O15 O 0.39829(11) 0.15962(8) 0.42139(8) 0.0299(3) Uani 1 1 d .
O16 O 0.27002(12) 0.31115(9) 0.42577(9) 0.0380(3) Uani 1 1 d .
O17 O 0.54886(12) 0.09136(8) 0.16133(8) 0.0315(3) Uani 1 1 d .
O18 O 0.72749(15) -0.03492(9) 0.13675(10) 0.0470(4) Uani 1 1 d .
O19 O 0.37936(11) 0.39031(8) 0.17331(8) 0.0312(3) Uani 1 1 d .
O20 O 0.30828(13) 0.50908(9) 0.24004(10) 0.0404(4) Uani 1 1 d .
N1 N 0.88302(15) 0.14550(11) 0.17419(11) 0.0372(4) Uani 1 1 d .
N2 N 0.51258(16) 0.36628(11) 0.39841(11) 0.0387(4) Uani 1 1 d .
C1 C 0.63707(17) 0.39485(12) 0.05639(12) 0.0311(4) Uani 1 1 d .
C2 C 0.61874(17) 0.44338(12) 0.09879(12) 0.0321(4) Uani 1 1 d .
H2 H 0.5441 0.4679 0.1157 0.039 Uiso 1 1 calc R
C3 C 0.70706(17) 0.45695(12) 0.11711(12) 0.0316(4) Uani 1 1 d .
C4 C 0.81867(16) 0.42606(11) 0.08841(11) 0.0291(4) Uani 1 1 d .
C5 C 0.83724(17) 0.37762(12) 0.04557(12) 0.0324(4) Uani 1 1 d .
H5 H 0.9122 0.3561 0.0255 0.039 Uiso 1 1 calc R
C6 C 0.74841(17) 0.36005(12) 0.03154(12) 0.0326(4) Uani 1 1 d .
C7 C 0.87083(18) 0.28696(14) -0.04953(13) 0.0391(5) Uani 1 1 d .
H7A H 0.9256 0.2657 -0.0159 0.047 Uiso 1 1 calc R
H7B H 0.8948 0.3338 -0.0937 0.047 Uiso 1 1 calc R
C8 C 0.8677(2) 0.22595(13) -0.07959(13) 0.0402(5) Uani 1 1 d .
H8A H 0.8007 0.2415 -0.1018 0.048 Uiso 1 1 calc R
H8B H 0.9356 0.2211 -0.1213 0.048 Uiso 1 1 calc R
C9 C 0.8869(2) 0.08852(15) -0.04284(16) 0.0489(6) Uani 1 1 d .
H9A H 0.8301 0.0949 -0.0705 0.073 Uiso 1 1 calc R
H9B H 0.8853 0.0394 0.0021 0.073 Uiso 1 1 calc R
H9C H 0.9615 0.0869 -0.0781 0.073 Uiso 1 1 calc R
C10 C 0.58505(18) 0.54443(13) 0.18363(15) 0.0409(5) Uani 1 1 d .
H10A H 0.5280 0.5099 0.2096 0.049 Uiso 1 1 calc R
H10B H 0.5634 0.5855 0.1361 0.049 Uiso 1 1 calc R
C11 C 0.5909(2) 0.58149(13) 0.23741(15) 0.0451(6) Uani 1 1 d .
H11A H 0.6594 0.6054 0.2166 0.054 Uiso 1 1 calc R
H11B H 0.5246 0.6236 0.2409 0.054 Uiso 1 1 calc R
C12 C 0.6001(2) 0.55809(18) 0.36447(19) 0.0606(7) Uani 1 1 d .
H12A H 0.5350 0.6001 0.3682 0.091 Uiso 1 1 calc R
H12B H 0.6694 0.5799 0.3446 0.091 Uiso 1 1 calc R
H12C H 0.6006 0.5177 0.4162 0.091 Uiso 1 1 calc R
C13 C 0.91517(17) 0.44808(11) 0.10071(12) 0.0305(4) Uani 1 1 d .
H13A H 0.8895 0.5002 0.1067 0.037 Uiso 1 1 calc R
H13B H 0.9769 0.4533 0.0533 0.037 Uiso 1 1 calc R
C14 C 0.96175(16) 0.39023(11) 0.17078(12) 0.0275(4) Uani 1 1 d .
C15 C 0.91656(17) 0.39521(11) 0.24433(12) 0.0298(4) Uani 1 1 d .
H15 H 0.8559 0.4365 0.2511 0.036 Uiso 1 1 calc R
C16 C 0.95828(16) 0.34086(11) 0.30872(11) 0.0266(4) Uani 1 1 d .
C17 C 1.04736(15) 0.27956(11) 0.29980(11) 0.0244(4) Uani 1 1 d .
C18 C 1.09574(15) 0.27642(11) 0.22519(11) 0.0253(4) Uani 1 1 d .
H18 H 1.1583 0.2364 0.2179 0.030 Uiso 1 1 calc R
C19 C 1.05417(16) 0.33069(11) 0.16131(12) 0.0276(4) Uani 1 1 d .
C20 C 1.19784(18) 0.27712(14) 0.07149(13) 0.0372(5) Uani 1 1 d .
H20A H 1.1861 0.2222 0.1009 0.045 Uiso 1 1 calc R
H20B H 1.2590 0.2855 0.0872 0.045 Uiso 1 1 calc R
C21 C 1.22768(18) 0.29276(15) -0.01439(13) 0.0400(5) Uani 1 1 d .
H21A H 1.2287 0.3495 -0.0435 0.048 Uiso 1 1 calc R
H21B H 1.3035 0.2631 -0.0293 0.048 Uiso 1 1 calc R
C22 C 1.1593(2) 0.29659(16) -0.11517(14) 0.0479(6) Uani 1 1 d .
H22A H 1.1081 0.2753 -0.1272 0.072 Uiso 1 1 calc R
H22B H 1.2371 0.2792 -0.1398 0.072 Uiso 1 1 calc R
H22C H 1.1414 0.3541 -0.1351 0.072 Uiso 1 1 calc R
C23 C 0.8536(2) 0.41648(12) 0.39014(13) 0.0415(5) Uani 1 1 d .
H23A H 0.7808 0.4295 0.3753 0.050 Uiso 1 1 calc R
H23B H 0.8975 0.4585 0.3548 0.050 Uiso 1 1 calc R
C24 C 0.8337(2) 0.41097(14) 0.47281(14) 0.0427(5) Uani 1 1 d .
H24A H 0.9045 0.3868 0.4911 0.051 Uiso 1 1 calc R
H24B H 0.8093 0.4643 0.4761 0.051 Uiso 1 1 calc R
C25 C 0.7352(3) 0.35455(17) 0.60000(15) 0.0595(7) Uani 1 1 d .
H25A H 0.6770 0.3224 0.6321 0.089 Uiso 1 1 calc R
H25B H 0.7119 0.4059 0.6064 0.089 Uiso 1 1 calc R
H25C H 0.8061 0.3281 0.6163 0.089 Uiso 1 1 calc R
C26 C 1.08447(15) 0.21439(11) 0.37044(11) 0.0252(4) Uani 1 1 d .
H26A H 1.1630 0.1889 0.3546 0.030 Uiso 1 1 calc R
H26B H 1.0816 0.2367 0.4095 0.030 Uiso 1 1 calc R
C27 C 1.00771(15) 0.15420(10) 0.40589(11) 0.0228(4) Uani 1 1 d .
C28 C 0.91201(15) 0.16173(11) 0.46440(11) 0.0237(4) Uani 1 1 d .
H28 H 0.9010 0.2002 0.4871 0.028 Uiso 1 1 calc R
C29 C 0.83247(15) 0.11384(11) 0.49006(10) 0.0239(4) Uani 1 1 d .
C30 C 0.84927(15) 0.05394(10) 0.46064(11) 0.0234(4) Uani 1 1 d .
C31 C 0.94686(16) 0.04475(11) 0.40439(11) 0.0254(4) Uani 1 1 d .
H31 H 0.9609 0.0034 0.3850 0.030 Uiso 1 1 calc R
C32 C 1.02469(16) 0.09492(11) 0.37578(11) 0.0248(4) Uani 1 1 d .
C33 C 1.1633(2) 0.02153(12) 0.30031(13) 0.0378(5) Uani 1 1 d .
H33A H 1.1038 0.0004 0.2958 0.045 Uiso 1 1 calc R
H33B H 1.1958 -0.0175 0.3445 0.045 Uiso 1 1 calc R
C34 C 1.25282(17) 0.03534(13) 0.22667(12) 0.0343(5) Uani 1 1 d .
H34A H 1.3005 0.0696 0.2249 0.041 Uiso 1 1 calc R
H34B H 1.3013 -0.0153 0.2248 0.041 Uiso 1 1 calc R
C35 C 1.2843(2) 0.07675(17) 0.09103(15) 0.0574(7) Uani 1 1 d .
H35A H 1.2473 0.1047 0.0472 0.086 Uiso 1 1 calc R
H35B H 1.3208 0.0238 0.0906 0.086 Uiso 1 1 calc R
H35C H 1.3409 0.1055 0.0862 0.086 Uiso 1 1 calc R
C36 C 0.71989(17) 0.17420(12) 0.58401(12) 0.0306(4) Uani 1 1 d .
H36A H 0.7282 0.2278 0.5465 0.037 Uiso 1 1 calc R
H36B H 0.7785 0.1552 0.6144 0.037 Uiso 1 1 calc R
C37 C 0.60523(19) 0.17548(14) 0.63769(12) 0.0370(5) Uani 1 1 d .
H37A H 0.5882 0.1216 0.6637 0.044 Uiso 1 1 calc R
H37B H 0.6030 0.1954 0.6784 0.044 Uiso 1 1 calc R
C38 C 0.4142(2) 0.22787(19) 0.64314(16) 0.0536(7) Uani 1 1 d .
H38A H 0.3597 0.2631 0.6120 0.080 Uiso 1 1 calc R
H38B H 0.4118 0.2475 0.6836 0.080 Uiso 1 1 calc R
H38C H 0.3952 0.1751 0.6677 0.080 Uiso 1 1 calc R
C39 C 0.76238(16) 0.00204(11) 0.48782(11) 0.0261(4) Uani 1 1 d .
H39A H 0.7217 -0.0021 0.5420 0.031 Uiso 1 1 calc R
H39B H 0.8015 -0.0514 0.4883 0.031 Uiso 1 1 calc R
C40 C 0.67747(16) 0.03206(10) 0.43711(11) 0.0234(4) Uani 1 1 d .
C41 C 0.57882(16) 0.08379(11) 0.45253(11) 0.0246(4) Uani 1 1 d .
H41 H 0.5665 0.1031 0.4934 0.029 Uiso 1 1 calc R
C42 C 0.49760(15) 0.10793(11) 0.40914(11) 0.0240(4) Uani 1 1 d .
C43 C 0.51239(15) 0.07909(11) 0.35001(11) 0.0240(4) Uani 1 1 d .
C44 C 0.61228(16) 0.02836(11) 0.33362(11) 0.0259(4) Uani 1 1 d .
H44 H 0.6243 0.0086 0.2931 0.031 Uiso 1 1 calc R
C45 C 0.69484(16) 0.00614(11) 0.37547(11) 0.0261(4) Uani 1 1 d .
C46 C 0.81248(18) -0.07855(13) 0.30501(13) 0.0347(5) Uani 1 1 d .
H46A H 0.8093 -0.0376 0.2531 0.042 Uiso 1 1 calc R
H46B H 0.7525 -0.1094 0.3202 0.042 Uiso 1 1 calc R
C47 C 0.92536(19) -0.13133(13) 0.30177(14) 0.0390(5) Uani 1 1 d .
H47A H 0.9350 -0.1636 0.3554 0.047 Uiso 1 1 calc R
H47B H 0.9302 -0.1672 0.2747 0.047 Uiso 1 1 calc R
C48 C 1.1187(2) -0.13472(17) 0.25116(17) 0.0505(6) Uani 1 1 d .
H48A H 1.1182 -0.1681 0.2235 0.076 Uiso 1 1 calc R
H48B H 1.1356 -0.1679 0.3021 0.076 Uiso 1 1 calc R
H48C H 1.1763 -0.1018 0.2205 0.076 Uiso 1 1 calc R
C49 C 0.37542(17) 0.18579(12) 0.48534(11) 0.0281(4) Uani 1 1 d .
H49A H 0.4343 0.2146 0.4779 0.034 Uiso 1 1 calc R
H49B H 0.3751 0.1401 0.5346 0.034 Uiso 1 1 calc R
C50 C 0.26258(17) 0.23879(12) 0.48927(12) 0.0310(4) Uani 1 1 d .
H50A H 0.2063 0.2132 0.4870 0.037 Uiso 1 1 calc R
H50B H 0.2379 0.2486 0.5391 0.037 Uiso 1 1 calc R
C51 C 0.16727(19) 0.36638(14) 0.42922(14) 0.0417(5) Uani 1 1 d .
H51A H 0.1084 0.3462 0.4238 0.063 Uiso 1 1 calc R
H51B H 0.1780 0.4165 0.3868 0.063 Uiso 1 1 calc R
H51C H 0.1449 0.3743 0.4794 0.063 Uiso 1 1 calc R
C52 C 0.42221(16) 0.10097(11) 0.30494(11) 0.0251(4) Uani 1 1 d .
H52A H 0.4242 0.0563 0.2900 0.030 Uiso 1 1 calc R
H52B H 0.3474 0.1109 0.3391 0.030 Uiso 1 1 calc R
C53 C 0.43784(15) 0.17318(11) 0.23225(11) 0.0235(4) Uani 1 1 d .
C54 C 0.39126(15) 0.24853(11) 0.23492(11) 0.0247(4) Uani 1 1 d .
H54 H 0.3406 0.2544 0.2812 0.030 Uiso 1 1 calc R
C55 C 0.41760(15) 0.31523(11) 0.17099(11) 0.0255(4) Uani 1 1 d .
C56 C 0.49370(16) 0.30815(12) 0.10275(11) 0.0273(4) Uani 1 1 d .
C57 C 0.53382(16) 0.23336(12) 0.09784(11) 0.0282(4) Uani 1 1 d .
H57 H 0.5807 0.2278 0.0504 0.034 Uiso 1 1 calc R
C58 C 0.50631(15) 0.16666(11) 0.16142(11) 0.0255(4) Uani 1 1 d .
C59 C 0.60292(19) 0.08297(13) 0.08674(12) 0.0350(5) Uani 1 1 d .
H59A H 0.6701 0.1085 0.0629 0.042 Uiso 1 1 calc R
H59B H 0.5506 0.1083 0.0513 0.042 Uiso 1 1 calc R
C60 C 0.6367(2) -0.00285(14) 0.09909(14) 0.0402(5) Uani 1 1 d .
H60A H 0.5722 -0.0299 0.1315 0.048 Uiso 1 1 calc R
H60B H 0.6595 -0.0107 0.0483 0.048 Uiso 1 1 calc R
C61 C 0.7684(3) -0.11476(16) 0.14290(18) 0.0617(8) Uani 1 1 d .
H61A H 0.7072 -0.1449 0.1715 0.093 Uiso 1 1 calc R
H61B H 0.8292 -0.1365 0.1709 0.093 Uiso 1 1 calc R
H61C H 0.7971 -0.1180 0.0906 0.093 Uiso 1 1 calc R
C62 C 0.26752(18) 0.40688(14) 0.21685(15) 0.0404(5) Uani 1 1 d .
H62A H 0.2620 0.3757 0.2730 0.048 Uiso 1 1 calc R
H62B H 0.2136 0.3932 0.1989 0.048 Uiso 1 1 calc R
C63 C 0.24118(18) 0.49303(13) 0.20411(15) 0.0399(5) Uani 1 1 d .
H63A H 0.2566 0.5237 0.1475 0.048 Uiso 1 1 calc R
H63B H 0.1606 0.5084 0.2267 0.048 Uiso 1 1 calc R
C64 C 0.2922(2) 0.59102(15) 0.22536(18) 0.0519(6) Uani 1 1 d .
H64A H 0.2136 0.6098 0.2472 0.078 Uiso 1 1 calc R
H64B H 0.3105 0.6193 0.1690 0.078 Uiso 1 1 calc R
H64C H 0.3415 0.6003 0.2498 0.078 Uiso 1 1 calc R
C65 C 0.53906(17) 0.37904(12) 0.03868(12) 0.0333(5) Uani 1 1 d .
H65A H 0.4783 0.4257 0.0334 0.040 Uiso 1 1 calc R
H65B H 0.5644 0.3698 -0.0115 0.040 Uiso 1 1 calc R
C66 C 0.92339(19) 0.17108(14) 0.21439(14) 0.0417(5) Uani 1 1 d .
H66 H 1.0016 0.1578 0.2132 0.050 Uiso 1 1 calc R
C67 C 0.85423(19) 0.21585(14) 0.25707(14) 0.0409(5) Uani 1 1 d .
H67 H 0.8848 0.2333 0.2852 0.049 Uiso 1 1 calc R
C68 C 0.73908(17) 0.23639(12) 0.25995(12) 0.0321(5) Uani 1 1 d .
C69 C 0.70039(19) 0.21035(15) 0.21633(14) 0.0421(5) Uani 1 1 d .
H69 H 0.6229 0.2238 0.2155 0.051 Uiso 1 1 calc R
C70 C 0.7730(2) 0.16544(16) 0.17454(15) 0.0467(6) Uani 1 1 d .
H70 H 0.7449 0.1480 0.1451 0.056 Uiso 1 1 calc R
C71 C 0.9597(2) 0.09518(17) 0.13084(16) 0.0518(6) Uani 1 1 d .
H71A H 0.9172 0.0811 0.1053 0.078 Uiso 1 1 calc R
H71B H 0.9948 0.0473 0.1670 0.078 Uiso 1 1 calc R
H71C H 1.0182 0.1236 0.0913 0.078 Uiso 1 1 calc R
C72 C 0.66200(18) 0.28314(12) 0.30720(12) 0.0327(5) Uani 1 1 d .
C73 C 0.6864(2) 0.28397(14) 0.37241(14) 0.0423(5) Uani 1 1 d .
H73 H 0.7557 0.2554 0.3862 0.051 Uiso 1 1 calc R
C74 C 0.6118(2) 0.32529(14) 0.41653(14) 0.0441(6) Uani 1 1 d .
H74 H 0.6298 0.3253 0.4608 0.053 Uiso 1 1 calc R
C75 C 0.48837(19) 0.36921(13) 0.33427(13) 0.0381(5) Uani 1 1 d .
H75 H 0.4199 0.4001 0.3205 0.046 Uiso 1 1 calc R
C76 C 0.56080(18) 0.32846(13) 0.28847(13) 0.0356(5) Uani 1 1 d .
H76 H 0.5420 0.3310 0.2434 0.043 Uiso 1 1 calc R
C77 C 0.4305(2) 0.40791(16) 0.44843(16) 0.0531(6) Uani 1 1 d .
H77A H 0.3581 0.3908 0.4641 0.080 Uiso 1 1 calc R
H77B H 0.4212 0.4646 0.4196 0.080 Uiso 1 1 calc R
H77C H 0.4576 0.3961 0.4950 0.080 Uiso 1 1 calc R

loop_
_atom_site_aniso_label
_atom_site_aniso_U_11
_atom_site_aniso_U_22
_atom_site_aniso_U_33
_atom_site_aniso_U_23
_atom_site_aniso_U_13
_atom_site_aniso_U_12
P1 0.0384(3) 0.0307(3) 0.0380(3) -0.0097(2) -0.0043(2) -0.0045(2)
P2 0.0287(3) 0.0371(3) 0.0295(3) -0.0148(2) -0.0060(2) 0.0015(2)
F1 0.0691(11) 0.0771(11) 0.0516(9) -0.0140(8) 0.0045(8) -0.0371(9)
F2 0.0818(12) 0.0454(9) 0.0930(13) -0.0087(9) -0.0289(11) 0.0158(9)
F3 0.0552(10) 0.0915(14) 0.0587(10) 0.0012(9) 0.0104(8) -0.0132(9)
F4 0.0512(9) 0.0435(9) 0.1088(14) -0.0071(9) -0.0245(9) 0.0021(7)
F5 0.1028(14) 0.0673(11) 0.0758(12) -0.0164(9) -0.0325(11) -0.0394(10)
F6 0.1346(18) 0.0690(11) 0.0585(10) -0.0150(9) -0.0365(11) -0.0354(11)
F7 0.0856(11) 0.0387(8) 0.0483(8) -0.0233(7) -0.0045(8) 0.0007(7)
F8 0.0524(9) 0.0691(10) 0.0419(8) -0.0168(7) 0.0029(7) -0.0210(7)
F9 0.0427(8) 0.1049(14) 0.0508(9) -0.0138(9) -0.0209(7) 0.0013(8)
F10 0.0737(11) 0.0746(11) 0.0722(11) -0.0533(9) 0.0027(9) -0.0181(9)
F11 0.0503(9) 0.0586(9) 0.0725(10) -0.0194(8) -0.0348(8) 0.0076(7)
F12 0.0555(9) 0.0561(9) 0.0437(8) -0.0117(7) 0.0018(7) -0.0181(7)
O1 0.0292(8) 0.0496(9) 0.0436(9) -0.0248(7) -0.0012(7) -0.0038(7)
O2 0.0576(10) 0.0407(9) 0.0346(8) -0.0087(7) -0.0131(8) -0.0050(8)
O3 0.0274(7) 0.0399(8) 0.0530(10) -0.0250(7) -0.0043(7) 0.0009(6)
O4 0.0565(10) 0.0382(9) 0.0573(11) -0.0246(8) -0.0069(8) -0.0090(8)
O5 0.0326(8) 0.0374(8) 0.0282(7) -0.0116(6) -0.0046(6) 0.0069(6)
O6 0.0388(9) 0.0573(10) 0.0344(8) -0.0178(7) -0.0004(7) -0.0115(7)
O7 0.0376(8) 0.0243(7) 0.0310(7) -0.0134(6) -0.0044(6) 0.0022(6)
O8 0.0522(10) 0.0478(10) 0.0375(9) -0.0202(7) 0.0009(7) -0.0133(8)
O9 0.0259(7) 0.0275(7) 0.0369(8) -0.0190(6) -0.0020(6) -0.0015(5)
O10 0.0316(8) 0.0458(9) 0.0326(8) -0.0176(7) -0.0090(6) 0.0020(6)
O11 0.0289(7) 0.0324(7) 0.0292(7) -0.0153(6) -0.0034(6) -0.0059(6)
O12 0.0315(8) 0.0602(10) 0.0349(8) -0.0196(8) -0.0032(7) -0.0012(7)
O13 0.0292(7) 0.0384(8) 0.0421(8) -0.0242(7) -0.0145(6) 0.0060(6)
O14 0.0311(8) 0.0373(8) 0.0567(10) -0.0240(8) -0.0040(7) 0.0001(6)
O15 0.0287(7) 0.0354(8) 0.0292(7) -0.0172(6) -0.0115(6) 0.0034(6)
O16 0.0326(8) 0.0330(8) 0.0368(8) -0.0089(6) -0.0042(6) 0.0024(6)
O17 0.0381(8) 0.0312(7) 0.0258(7) -0.0146(6) -0.0042(6) -0.0037(6)
O18 0.0575(10) 0.0379(9) 0.0511(10) -0.0221(8) -0.0209(8) 0.0027(8)
O19 0.0256(7) 0.0272(7) 0.0354(8) -0.0102(6) -0.0035(6) -0.0014(5)
O20 0.0383(8) 0.0343(8) 0.0511(9) -0.0180(7) -0.0177(7) 0.0032(6)
N1 0.0335(10) 0.0393(10) 0.0352(10) -0.0038(8) -0.0173(8) -0.0043(8)
N2 0.0455(11) 0.0338(10) 0.0366(10) -0.0044(8) -0.0144(9) -0.0130(8)
C1 0.0278(10) 0.0279(10) 0.0266(10) -0.0003(8) -0.0058(8) -0.0026(8)
C2 0.0242(10) 0.0267(10) 0.0335(11) -0.0033(8) -0.0036(8) -0.0012(8)
C3 0.0295(10) 0.0247(10) 0.0306(10) -0.0053(8) -0.0023(8) -0.0016(8)
C4 0.0265(10) 0.0242(10) 0.0235(9) 0.0015(8) -0.0019(8) -0.0040(8)
C5 0.0260(10) 0.0301(10) 0.0288(10) -0.0043(8) -0.0015(8) -0.0012(8)
C6 0.0315(11) 0.0302(11) 0.0284(10) -0.0064(8) -0.0037(8) -0.0031(8)
C7 0.0310(11) 0.0418(12) 0.0371(12) -0.0147(10) 0.0001(9) -0.0028(9)
C8 0.0401(12) 0.0406(12) 0.0317(11) -0.0103(10) -0.0064(9) -0.0006(10)
C9 0.0421(13) 0.0441(14) 0.0561(15) -0.0186(12) -0.0141(12) 0.0039(11)
C10 0.0280(11) 0.0316(11) 0.0531(14) -0.0152(10) -0.0009(10) 0.0009(9)
C11 0.0371(12) 0.0276(11) 0.0646(16) -0.0194(11) -0.0001(11) -0.0049(9)
C12 0.0547(16) 0.0610(17) 0.083(2) -0.0478(16) -0.0163(15) 0.0004(13)
C13 0.0272(10) 0.0234(10) 0.0301(10) -0.0019(8) -0.0031(8) -0.0036(8)
C14 0.0227(9) 0.0218(9) 0.0327(10) -0.0062(8) -0.0052(8) -0.0025(7)
C15 0.0270(10) 0.0212(9) 0.0344(11) -0.0080(8) -0.0045(8) 0.0004(8)
C16 0.0265(10) 0.0223(9) 0.0292(10) -0.0103(8) -0.0020(8) -0.0047(7)
C17 0.0209(9) 0.0215(9) 0.0328(10) -0.0109(8) -0.0061(8) -0.0047(7)
C18 0.0200(9) 0.0213(9) 0.0340(10) -0.0110(8) -0.0062(8) -0.0008(7)
C19 0.0238(9) 0.0269(10) 0.0298(10) -0.0102(8) -0.0026(8) -0.0044(8)
C20 0.0280(11) 0.0400(12) 0.0364(12) -0.0162(10) -0.0032(9) 0.0046(9)
C21 0.0306(11) 0.0470(13) 0.0365(12) -0.0166(10) -0.0004(9) -0.0034(10)
C22 0.0468(14) 0.0584(16) 0.0373(13) -0.0233(11) -0.0026(11) -0.0058(12)
C23 0.0526(14) 0.0217(10) 0.0418(13) -0.0166(9) 0.0001(11) 0.0022(9)
C24 0.0498(14) 0.0348(12) 0.0458(13) -0.0244(10) -0.0004(11) -0.0070(10)
C25 0.078(2) 0.0540(16) 0.0401(14) -0.0219(12) -0.0039(13) -0.0044(14)
C26 0.0220(9) 0.0255(9) 0.0324(10) -0.0135(8) -0.0102(8) -0.0012(7)
C27 0.0231(9) 0.0208(9) 0.0256(9) -0.0073(7) -0.0123(7) 0.0009(7)
C28 0.0263(9) 0.0215(9) 0.0264(9) -0.0097(7) -0.0126(8) 0.0006(7)
C29 0.0243(9) 0.0255(9) 0.0210(9) -0.0067(7) -0.0098(7) -0.0001(7)
C30 0.0268(9) 0.0186(9) 0.0244(9) -0.0040(7) -0.0133(8) -0.0004(7)
C31 0.0296(10) 0.0207(9) 0.0282(10) -0.0097(8) -0.0129(8) 0.0007(7)
C32 0.0252(9) 0.0236(9) 0.0262(9) -0.0099(7) -0.0105(8) 0.0018(7)
C33 0.0488(13) 0.0254(10) 0.0329(11) -0.0143(9) -0.0094(10) 0.0093(9)
C34 0.0295(10) 0.0386(12) 0.0387(12) -0.0234(10) -0.0124(9) 0.0084(9)
C35 0.0632(17) 0.0554(16) 0.0358(13) -0.0211(12) -0.0004(12) 0.0114(13)
C36 0.0349(11) 0.0327(11) 0.0282(10) -0.0162(8) -0.0088(8) -0.0018(8)
C37 0.0436(12) 0.0408(12) 0.0259(10) -0.0139(9) -0.0067(9) -0.0042(10)
C38 0.0334(13) 0.0792(19) 0.0550(16) -0.0388(15) 0.0028(11) -0.0113(12)
C39 0.0298(10) 0.0227(9) 0.0253(9) -0.0050(7) -0.0111(8) -0.0039(8)
C40 0.0275(9) 0.0197(9) 0.0226(9) -0.0031(7) -0.0082(7) -0.0074(7)
C41 0.0291(10) 0.0253(9) 0.0214(9) -0.0080(7) -0.0063(8) -0.0073(8)
C42 0.0239(9) 0.0230(9) 0.0240(9) -0.0079(8) -0.0041(7) -0.0045(7)
C43 0.0250(9) 0.0248(9) 0.0217(9) -0.0056(7) -0.0059(7) -0.0068(7)
C44 0.0282(10) 0.0273(10) 0.0250(9) -0.0118(8) -0.0062(8) -0.0048(8)
C45 0.0255(10) 0.0245(9) 0.0280(10) -0.0089(8) -0.0067(8) -0.0038(8)
C46 0.0320(11) 0.0382(12) 0.0428(12) -0.0249(10) -0.0093(9) -0.0021(9)
C47 0.0386(12) 0.0319(11) 0.0497(13) -0.0220(10) -0.0092(10) -0.0005(9)
C48 0.0332(12) 0.0631(16) 0.0662(17) -0.0430(14) -0.0140(12) 0.0091(11)
C49 0.0302(10) 0.0316(10) 0.0244(10) -0.0127(8) -0.0067(8) -0.0035(8)
C50 0.0300(10) 0.0357(11) 0.0274(10) -0.0137(9) -0.0043(8) -0.0043(8)
C51 0.0380(12) 0.0401(12) 0.0467(13) -0.0208(11) -0.0140(10) 0.0068(10)
C52 0.0235(9) 0.0298(10) 0.0246(9) -0.0110(8) -0.0056(7) -0.0061(8)
C53 0.0193(9) 0.0300(10) 0.0245(9) -0.0103(8) -0.0087(7) -0.0040(7)
C54 0.0192(9) 0.0332(10) 0.0232(9) -0.0104(8) -0.0060(7) -0.0045(7)
C55 0.0208(9) 0.0287(10) 0.0287(10) -0.0111(8) -0.0095(8) -0.0007(7)
C56 0.0224(9) 0.0320(10) 0.0248(10) -0.0055(8) -0.0099(8) -0.0025(8)
C57 0.0238(9) 0.0370(11) 0.0226(9) -0.0108(8) -0.0057(8) -0.0026(8)
C58 0.0232(9) 0.0301(10) 0.0264(10) -0.0119(8) -0.0100(8) -0.0017(8)
C59 0.0375(11) 0.0450(12) 0.0263(10) -0.0198(9) -0.0060(9) -0.0033(9)
C60 0.0446(13) 0.0449(13) 0.0413(12) -0.0269(11) -0.0092(10) -0.0054(10)
C61 0.079(2) 0.0420(15) 0.0579(17) -0.0240(13) -0.0141(15) 0.0058(14)
C62 0.0240(10) 0.0394(12) 0.0570(14) -0.0226(11) -0.0025(10) -0.0033(9)
C63 0.0285(11) 0.0382(12) 0.0556(14) -0.0218(11) -0.0158(10) 0.0056(9)
C64 0.0430(14) 0.0414(13) 0.0784(19) -0.0363(13) -0.0121(13) 0.0031(11)
C65 0.0301(11) 0.0340(11) 0.0273(10) -0.0037(9) -0.0071(8) -0.0027(9)
C66 0.0318(11) 0.0416(13) 0.0528(14) -0.0073(11) -0.0239(11) -0.0059(10)
C67 0.0349(12) 0.0414(13) 0.0512(14) -0.0095(11) -0.0246(11) -0.0074(10)
C68 0.0320(11) 0.0285(10) 0.0308(10) 0.0057(8) -0.0166(9) -0.0113(8)
C69 0.0287(11) 0.0536(14) 0.0493(14) -0.0158(11) -0.0175(10) -0.0086(10)
C70 0.0350(12) 0.0615(16) 0.0548(15) -0.0226(13) -0.0244(11) -0.0059(11)
C71 0.0416(13) 0.0604(16) 0.0523(15) -0.0202(13) -0.0226(12) 0.0067(12)
C72 0.0336(11) 0.0288(10) 0.0335(11) 0.0030(8) -0.0162(9) -0.0136(8)
C73 0.0465(13) 0.0403(13) 0.0402(13) -0.0029(10) -0.0269(11) -0.0054(10)
C74 0.0524(14) 0.0430(13) 0.0399(13) -0.0067(10) -0.0245(11) -0.0086(11)
C75 0.0366(12) 0.0367(12) 0.0402(12) -0.0051(10) -0.0164(10) -0.0094(9)
C76 0.0337(11) 0.0376(12) 0.0362(11) -0.0031(9) -0.0179(9) -0.0112(9)
C77 0.0580(16) 0.0507(15) 0.0552(16) -0.0222(13) -0.0141(13) -0.0092(12)

loop_
_atom_type_symbol
_atom_type_description
_atom_type_scat_dispersion_real
_atom_type_scat_dispersion_imag
_atom_type_scat_source
C C 0.0181 0.0091 'International Tables Vol C Tables 4.2.6.8 and 6.1.1.4'
H H 0.0000 0.0000 'International Tables Vol C Tables 4.2.6.8 and 6.1.1.4'
F F 0.0727 0.0534 'International Tables Vol C Tables 4.2.6.8 and 6.1.1.4'
N N 0.0311 0.0180 'International Tables Vol C Tables 4.2.6.8 and 6.1.1.4'
O O 0.0492 0.0322 'International Tables Vol C Tables 4.2.6.8 and 6.1.1.4'
P P 0.2955 0.4335 'International Tables Vol C Tables 4.2.6.8 and 6.1.1.4'

loop_
_geom_angle_atom_site_label_1
_geom_angle_atom_site_label_2
_geom_angle_atom_site_label_3
_geom_angle
F3 P1 F2 92.18(11)
F3 P1 F5 90.23(11)
F2 P1 F5 90.25(11)
F3 P1 F4 88.16(10)
F2 P1 F4 179.28(11)
F5 P1 F4 90.39(11)
F3 P1 F6 91.74(12)
F2 P1 F6 90.16(11)
F5 P1 F6 177.98(12)
F4 P1 F6 89.19(11)
F3 P1 F1 178.75(11)
F2 P1 F1 89.05(11)
F5 P1 F1 90.00(10)
F4 P1 F1 90.62(10)
F6 P1 F1 88.03(10)
F9 P2 F10 90.37(10)
F9 P2 F11 179.33(10)
F10 P2 F11 90.14(10)
F9 P2 F8 90.18(9)
F10 P2 F8 90.06(9)
F11 P2 F8 90.27(9)
F9 P2 F7 90.12(10)
F10 P2 F7 179.46(10)
F11 P2 F7 89.38(9)
F8 P2 F7 90.18(9)
F9 P2 F12 90.18(9)
F10 P2 F12 89.96(9)
F11 P2 F12 89.37(9)
F8 P2 F12 179.64(9)
F7 P2 F12 89.80(8)
C6 O1 C7 117.79(17)
C9 O2 C8 112.46(18)
C3 O3 C10 118.68(17)
C12 O4 C11 110.9(2)
C19 O5 C20 118.59(16)
C21 O6 C22 110.67(18)
C16 O7 C23 116.55(16)
C24 O8 C25 110.8(2)
C32 O9 C33 118.31(15)
C34 O10 C35 111.38(17)
C29 O11 C36 117.32(15)
C37 O12 C38 110.81(18)
C45 O13 C46 117.77(15)
C47 O14 C48 111.10(18)
C42 O15 C49 117.55(14)
C50 O16 C51 112.33(16)
C58 O17 C59 116.68(15)
C60 O18 C61 110.70(19)
C55 O19 C62 117.28(15)
C63 O20 C64 111.55(18)
C66 N1 C70 119.6(2)
C66 N1 C71 119.58(19)
C70 N1 C71 120.8(2)
C75 N2 C74 119.9(2)
C75 N2 C77 119.6(2)
C74 N2 C77 120.5(2)
C2 C1 C6 117.92(19)
C2 C1 C65 120.88(18)
C6 C1 C65 121.19(19)
C1 C2 C3 121.63(19)
C1 C2 H2 119.2
C3 C2 H2 119.2
O3 C3 C2 124.23(18)
O3 C3 C4 115.34(18)
C2 C3 C4 120.4(2)
C5 C4 C3 117.88(19)
C5 C4 C13 121.59(18)
C3 C4 C13 120.47(19)
C6 C5 C4 121.53(19)
C6 C5 H5 119.2
C4 C5 H5 119.2
O1 C6 C5 124.11(18)
O1 C6 C1 115.51(19)
C5 C6 C1 120.4(2)
O1 C7 C8 108.96(18)
O1 C7 H7A 109.9
C8 C7 H7A 109.9
O1 C7 H7B 109.9
C8 C7 H7B 109.9
H7A C7 H7B 108.3
O2 C8 C7 108.82(18)
O2 C8 H8A 109.9
C7 C8 H8A 109.9
O2 C8 H8B 109.9
C7 C8 H8B 109.9
H8A C8 H8B 108.3
O2 C9 H9A 109.5
O2 C9 H9B 109.5
H9A C9 H9B 109.5
O2 C9 H9C 109.5
H9A C9 H9C 109.5
H9B C9 H9C 109.5
O3 C10 C11 108.22(19)
O3 C10 H10A 110.1
C11 C10 H10A 110.1
O3 C10 H10B 110.1
C11 C10 H10B 110.1
H10A C10 H10B 108.4
O4 C11 C10 110.15(18)
O4 C11 H11A 109.6
C10 C11 H11A 109.6
O4 C11 H11B 109.6
C10 C11 H11B 109.6
H11A C11 H11B 108.1
O4 C12 H12A 109.5
O4 C12 H12B 109.5
H12A C12 H12B 109.5
O4 C12 H12C 109.5
H12A C12 H12C 109.5
H12B C12 H12C 109.5
C4 C13 C14 114.95(16)
C4 C13 H13A 108.5
C14 C13 H13A 108.5
C4 C13 H13B 108.5
C14 C13 H13B 108.5
H13A C13 H13B 107.5
C15 C14 C19 118.48(18)
C15 C14 C13 121.70(17)
C19 C14 C13 119.81(18)
C14 C15 C16 121.37(18)
C14 C15 H15 119.3
C16 C15 H15 119.3
O7 C16 C15 123.41(17)
O7 C16 C17 116.48(17)
C15 C16 C17 120.09(18)
C18 C17 C16 118.48(17)
C18 C17 C26 120.61(16)
C16 C17 C26 120.74(17)
C19 C18 C17 121.19(17)
C19 C18 H18 119.4
C17 C18 H18 119.4
O5 C19 C18 124.18(17)
O5 C19 C14 115.52(17)
C18 C19 C14 120.29(18)
O5 C20 C21 106.91(17)
O5 C20 H20A 110.3
C21 C20 H20A 110.3
O5 C20 H20B 110.3
C21 C20 H20B 110.3
H20A C20 H20B 108.6
O6 C21 C20 108.96(18)
O6 C21 H21A 109.9
C20 C21 H21A 109.9
O6 C21 H21B 109.9
C20 C21 H21B 109.9
H21A C21 H21B 108.3
O6 C22 H22A 109.5
O6 C22 H22B 109.5
H22A C22 H22B 109.5
O6 C22 H22C 109.5
H22A C22 H22C 109.5
H22B C22 H22C 109.5
O7 C23 C24 108.70(18)
O7 C23 H23A 110.0
C24 C23 H23A 110.0
O7 C23 H23B 110.0
C24 C23 H23B 110.0
H23A C23 H23B 108.3
O8 C24 C23 109.75(19)
O8 C24 H24A 109.7
C23 C24 H24A 109.7
O8 C24 H24B 109.7
C23 C24 H24B 109.7
H24A C24 H24B 108.2
O8 C25 H25A 109.5
O8 C25 H25B 109.5
H25A C25 H25B 109.5
O8 C25 H25C 109.5
H25A C25 H25C 109.5
H25B C25 H25C 109.5
C27 C26 C17 109.65(14)
C27 C26 H26A 109.7
C17 C26 H26A 109.7
C27 C26 H26B 109.7
C17 C26 H26B 109.7
H26A C26 H26B 108.2
C28 C27 C32 118.56(17)
C28 C27 C26 120.12(16)
C32 C27 C26 121.02(17)
C29 C28 C27 120.99(17)
C29 C28 H28 119.5
C27 C28 H28 119.5
O11 C29 C28 123.42(17)
O11 C29 C30 115.82(16)
C28 C29 C30 120.73(17)
C31 C30 C29 118.03(17)
C31 C30 C39 120.97(17)
C29 C30 C39 120.98(17)
C30 C31 C32 121.53(17)
C30 C31 H31 119.2
C32 C31 H31 119.2
O9 C32 C31 123.72(17)
O9 C32 C27 116.07(16)
C31 C32 C27 120.04(18)
O9 C33 C34 109.41(18)
O9 C33 H33A 109.8
C34 C33 H33A 109.8
O9 C33 H33B 109.8
C34 C33 H33B 109.8
H33A C33 H33B 108.2
O10 C34 C33 109.39(17)
O10 C34 H34A 109.8
C33 C34 H34A 109.8
O10 C34 H34B 109.8
C33 C34 H34B 109.8
H34A C34 H34B 108.2
O10 C35 H35A 109.5
O10 C35 H35B 109.5
H35A C35 H35B 109.5
O10 C35 H35C 109.5
H35A C35 H35C 109.5
H35B C35 H35C 109.5
O11 C36 C37 108.18(17)
O11 C36 H36A 110.1
C37 C36 H36A 110.1
O11 C36 H36B 110.1
C37 C36 H36B 110.1
H36A C36 H36B 108.4
O12 C37 C36 109.19(17)
O12 C37 H37A 109.8
C36 C37 H37A 109.8
O12 C37 H37B 109.8
C36 C37 H37B 109.8
H37A C37 H37B 108.3
O12 C38 H38A 109.5
O12 C38 H38B 109.5
H38A C38 H38B 109.5
O12 C38 H38C 109.5
H38A C38 H38C 109.5
H38B C38 H38C 109.5
C30 C39 C40 113.53(15)
C30 C39 H39A 108.9
C40 C39 H39A 108.9
C30 C39 H39B 108.9
C40 C39 H39B 108.9
H39A C39 H39B 107.7
C41 C40 C45 118.27(17)
C41 C40 C39 120.97(17)
C45 C40 C39 120.72(17)
C40 C41 C42 121.26(17)
C40 C41 H41 119.4
C42 C41 H41 119.4
O15 C42 C41 123.88(16)
O15 C42 C43 115.60(16)
C41 C42 C43 120.51(17)
C44 C43 C42 118.16(17)
C44 C43 C52 120.35(17)
C42 C43 C52 121.49(17)
C45 C44 C43 121.24(17)
C45 C44 H44 119.4
C43 C44 H44 119.4
O13 C45 C44 123.86(17)
O13 C45 C40 115.68(16)
C44 C45 C40 120.45(17)
O13 C46 C47 108.23(17)
O13 C46 H46A 110.1
C47 C46 H46A 110.1
O13 C46 H46B 110.1
C47 C46 H46B 110.1
H46A C46 H46B 108.4
O14 C47 C46 110.04(18)
O14 C47 H47A 109.7
C46 C47 H47A 109.7
O14 C47 H47B 109.7
C46 C47 H47B 109.7
H47A C47 H47B 108.2
O14 C48 H48A 109.5
O14 C48 H48B 109.5
H48A C48 H48B 109.5
O14 C48 H48C 109.5
H48A C48 H48C 109.5
H48B C48 H48C 109.5
O15 C49 C50 108.50(15)
O15 C49 H49A 110.0
C50 C49 H49A 110.0
O15 C49 H49B 110.0
C50 C49 H49B 110.0
H49A C49 H49B 108.4
O16 C50 C49 109.56(16)
O16 C50 H50A 109.8
C49 C50 H50A 109.8
O16 C50 H50B 109.8
C49 C50 H50B 109.8
H50A C50 H50B 108.2
O16 C51 H51A 109.5
O16 C51 H51B 109.5
H51A C51 H51B 109.5
O16 C51 H51C 109.5
H51A C51 H51C 109.5
H51B C51 H51C 109.5
C53 C52 C43 112.17(15)
C53 C52 H52A 109.2
C43 C52 H52A 109.2
C53 C52 H52B 109.2
C43 C52 H52B 109.2
H52A C52 H52B 107.9
C54 C53 C58 117.89(17)
C54 C53 C52 121.06(17)
C58 C53 C52 120.89(17)
C55 C54 C53 121.25(17)
C55 C54 H54 119.4
C53 C54 H54 119.4
O19 C55 C54 122.80(17)
O19 C55 C56 116.48(17)
C54 C55 C56 120.47(18)
C57 C56 C55 118.29(18)
C57 C56 C65 120.76(18)
C55 C56 C65 120.74(18)
C58 C57 C56 121.02(18)
C58 C57 H57 119.5
C56 C57 H57 119.5
O17 C58 C57 123.43(17)
O17 C58 C53 115.77(17)
C57 C58 C53 120.66(18)
O17 C59 C60 108.08(18)
O17 C59 H59A 110.1
C60 C59 H59A 110.1
O17 C59 H59B 110.1
C60 C59 H59B 110.1
H59A C59 H59B 108.4
O18 C60 C59 109.28(18)
O18 C60 H60A 109.8
C59 C60 H60A 109.8
O18 C60 H60B 109.8
C59 C60 H60B 109.8
H60A C60 H60B 108.3
O18 C61 H61A 109.5
O18 C61 H61B 109.5
H61A C61 H61B 109.5
O18 C61 H61C 109.5
H61A C61 H61C 109.5
H61B C61 H61C 109.5
O19 C62 C63 107.49(18)
O19 C62 H62A 110.2
C63 C62 H62A 110.2
O19 C62 H62B 110.2
C63 C62 H62B 110.2
H62A C62 H62B 108.5
O20 C63 C62 109.11(18)
O20 C63 H63A 109.9
C62 C63 H63A 109.9
O20 C63 H63B 109.9
C62 C63 H63B 109.9
H63A C63 H63B 108.3
O20 C64 H64A 109.5
O20 C64 H64B 109.5
H64A C64 H64B 109.5
O20 C64 H64C 109.5
H64A C64 H64C 109.5
H64B C64 H64C 109.5
C56 C65 C1 111.18(16)
C56 C65 H65A 109.4
C1 C65 H65A 109.4
C56 C65 H65B 109.4
C1 C65 H65B 109.4
H65A C65 H65B 108.0
N1 C66 C67 121.2(2)
N1 C66 H66 119.4
C67 C66 H66 119.4
C66 C67 C68 120.7(2)
C66 C67 H67 119.6
C68 C67 H67 119.6
C69 C68 C67 116.6(2)
C69 C68 C72 121.55(19)
C67 C68 C72 121.83(19)
C70 C69 C68 120.5(2)
C70 C69 H69 119.8
C68 C69 H69 119.8
N1 C70 C69 121.4(2)
N1 C70 H70 119.3
C69 C70 H70 119.3
N1 C71 H71A 109.5
N1 C71 H71B 109.5
H71A C71 H71B 109.5
N1 C71 H71C 109.5
H71A C71 H71C 109.5
H71B C71 H71C 109.5
C73 C72 C76 116.9(2)
C73 C72 C68 121.91(19)
C76 C72 C68 121.19(19)
C74 C73 C72 120.6(2)
C74 C73 H73 119.7
C72 C73 H73 119.7
N2 C74 C73 121.0(2)
N2 C74 H74 119.5
C73 C74 H74 119.5
N2 C75 C76 120.9(2)
N2 C75 H75 119.5
C76 C75 H75 119.5
C75 C76 C72 120.6(2)
C75 C76 H76 119.7
C72 C76 H76 119.7
N2 C77 H77A 109.5
N2 C77 H77B 109.5
H77A C77 H77B 109.5
N2 C77 H77C 109.5
H77A C77 H77C 109.5
H77B C77 H77C 109.5

loop_
_geom_bond_atom_site_label_1
_geom_bond_atom_site_label_2
_geom_bond_distance
P1 F3 1.5762(17)
P1 F2 1.5782(17)
P1 F5 1.5821(18)
P1 F4 1.5845(16)
P1 F6 1.5893(18)
P1 F1 1.5981(16)
P2 F9 1.5828(15)
P2 F10 1.5865(15)
P2 F11 1.5868(15)
P2 F8 1.5885(15)
P2 F7 1.5920(14)
P2 F12 1.5972(15)
O1 C6 1.382(3)
O1 C7 1.428(3)
O2 C9 1.419(3)
O2 C8 1.423(3)
O3 C3 1.373(3)
O3 C10 1.431(2)
O4 C12 1.419(3)
O4 C11 1.422(3)
O5 C19 1.364(2)
O5 C20 1.426(2)
O6 C21 1.417(3)
O6 C22 1.420(3)
O7 C16 1.377(2)
O7 C23 1.435(2)
O8 C24 1.412(3)
O8 C25 1.416(3)
O9 C32 1.378(2)
O9 C33 1.427(2)
O10 C34 1.405(3)
O10 C35 1.425(3)
O11 C29 1.379(2)
O11 C36 1.431(2)
O12 C37 1.417(3)
O12 C38 1.423(3)
O13 C45 1.383(2)
O13 C46 1.427(2)
O14 C47 1.413(3)
O14 C48 1.422(3)
O15 C42 1.383(2)
O15 C49 1.427(2)
O16 C50 1.422(3)
O16 C51 1.427(3)
O17 C58 1.375(2)
O17 C59 1.438(2)
O18 C60 1.415(3)
O18 C61 1.420(3)
O19 C55 1.380(2)
O19 C62 1.428(2)
O20 C63 1.410(3)
O20 C64 1.424(3)
N1 C66 1.339(3)
N1 C70 1.342(3)
N1 C71 1.472(3)
N2 C75 1.341(3)
N2 C74 1.349(3)
N2 C77 1.470(3)
C1 C2 1.391(3)
C1 C6 1.405(3)
C1 C65 1.524(3)
C2 C3 1.393(3)
C2 H2 0.9500
C3 C4 1.402(3)
C4 C5 1.395(3)
C4 C13 1.513(3)
C5 C6 1.392(3)
C5 H5 0.9500
C7 C8 1.501(3)
C7 H7A 0.9900
C7 H7B 0.9900
C8 H8A 0.9900
C8 H8B 0.9900
C9 H9A 0.9800
C9 H9B 0.9800
C9 H9C 0.9800
C10 C11 1.496(3)
C10 H10A 0.9900
C10 H10B 0.9900
C11 H11A 0.9900
C11 H11B 0.9900
C12 H12A 0.9800
C12 H12B 0.9800
C12 H12C 0.9800
C13 C14 1.519(3)
C13 H13A 0.9900
C13 H13B 0.9900
C14 C15 1.384(3)
C14 C19 1.404(3)
C15 C16 1.396(3)
C15 H15 0.9500
C16 C17 1.399(3)
C17 C18 1.394(3)
C17 C26 1.519(3)
C18 C19 1.388(3)
C18 H18 0.9500
C20 C21 1.497(3)
C20 H20A 0.9900
C20 H20B 0.9900
C21 H21A 0.9900
C21 H21B 0.9900
C22 H22A 0.9800
C22 H22B 0.9800
C22 H22C 0.9800
C23 C24 1.497(3)
C23 H23A 0.9900
C23 H23B 0.9900
C24 H24A 0.9900
C24 H24B 0.9900
C25 H25A 0.9800
C25 H25B 0.9800
C25 H25C 0.9800
C26 C27 1.515(3)
C26 H26A 0.9900
C26 H26B 0.9900
C27 C28 1.395(3)
C27 C32 1.398(3)
C28 C29 1.389(3)
C28 H28 0.9500
C29 C30 1.400(3)
C30 C31 1.390(3)
C30 C39 1.514(3)
C31 C32 1.396(3)
C31 H31 0.9500
C33 C34 1.494(3)
C33 H33A 0.9900
C33 H33B 0.9900
C34 H34A 0.9900
C34 H34B 0.9900
C35 H35A 0.9800
C35 H35B 0.9800
C35 H35C 0.9800
C36 C37 1.501(3)
C36 H36A 0.9900
C36 H36B 0.9900
C37 H37A 0.9900
C37 H37B 0.9900
C38 H38A 0.9800
C38 H38B 0.9800
C38 H38C 0.9800
C39 C40 1.520(3)
C39 H39A 0.9900
C39 H39B 0.9900
C40 C41 1.389(3)
C40 C45 1.396(3)
C41 C42 1.393(3)
C41 H41 0.9500
C42 C43 1.394(3)
C43 C44 1.394(3)
C43 C52 1.519(3)
C44 C45 1.392(3)
C44 H44 0.9500
C46 C47 1.500(3)
C46 H46A 0.9900
C46 H46B 0.9900
C47 H47A 0.9900
C47 H47B 0.9900
C48 H48A 0.9800
C48 H48B 0.9800
C48 H48C 0.9800
C49 C50 1.501(3)
C49 H49A 0.9900
C49 H49B 0.9900
C50 H50A 0.9900
C50 H50B 0.9900
C51 H51A 0.9800
C51 H51B 0.9800
C51 H51C 0.9800
C52 C53 1.514(3)
C52 H52A 0.9900
C52 H52B 0.9900
C53 C54 1.397(3)
C53 C58 1.402(3)
C54 C55 1.393(3)
C54 H54 0.9500
C55 C56 1.398(3)
C56 C57 1.394(3)
C56 C65 1.517(3)
C57 C58 1.393(3)
C57 H57 0.9500
C59 C60 1.495(3)
C59 H59A 0.9900
C59 H59B 0.9900
C60 H60A 0.9900
C60 H60B 0.9900
C61 H61A 0.9800
C61 H61B 0.9800
C61 H61C 0.9800
C62 C63 1.500(3)
C62 H62A 0.9900
C62 H62B 0.9900
C63 H63A 0.9900
C63 H63B 0.9900
C64 H64A 0.9800
C64 H64B 0.9800
C64 H64C 0.9800
C65 H65A 0.9900
C65 H65B 0.9900
C66 C67 1.364(4)
C66 H66 0.9500
C67 C68 1.395(3)
C67 H67 0.9500
C68 C69 1.387(3)
C68 C72 1.476(3)
C69 C70 1.367(4)
C69 H69 0.9500
C70 H70 0.9500
C71 H71A 0.9800
C71 H71B 0.9800
C71 H71C 0.9800
C72 C73 1.392(3)
C72 C76 1.393(3)
C73 C74 1.360(4)
C73 H73 0.9500
C74 H74 0.9500
C75 C76 1.365(3)
C75 H75 0.9500
C76 H76 0.9500
C77 H77A 0.9800
C77 H77B 0.9800
C77 H77C 0.9800
